data_7249243
loop_
_publ_author_name
'Sendh, Jagajiban'
'Baruah, Jubaraj B.'

_publ_section_title
;
 Bi-component sensing platform for the detection of Cd<sup>2+</sup>,
 Fe<sup>2+</sup>and Fe<sup>3+</sup> ions.
;
_journal_issue 37
_journal_name_full 'RSC advances'
_journal_page_first 27153
_journal_page_last 27161
_journal_paper_doi 10.1039/d4ra04655b
_journal_volume 14
_journal_year 2024
_chemical_formula_sum 'C54 H28 Fe2 N10 O22'
_chemical_formula_weight 1280.56
_space_group_crystal_system monoclinic
_space_group_IT_number 15
_space_group_name_Hall '-C 2yc'
_space_group_name_H-M_alt 'C 1 2/c 1'
_atom_sites_solution_hydrogens geom
_audit_creation_method SHELXL-2018/3
_audit_update_record
;
2024-06-02 deposited with the CCDC.	2024-08-14 downloaded from the CCDC.
;
_cell_angle_alpha 90
_cell_angle_beta 90.347(9)
_cell_angle_gamma 90
_cell_formula_units_Z 4
_cell_length_a 16.017(3)
_cell_length_b 14.142(3)
_cell_length_c 26.803(6)
_cell_measurement_reflns_used 9949
_cell_measurement_temperature 297(2)
_cell_measurement_theta_max 25.31
_cell_measurement_theta_min 2.44
_cell_volume 6071(2)
_computing_cell_refinement 'Bruker SAINT'
_computing_data_collection 'Bruker APEX2'
_computing_data_reduction 'Bruker SAINT'
_computing_molecular_graphics 'Bruker SHELXTL'
_computing_publication_material 'Bruker SHELXTL'
_computing_structure_refinement 'SHELXL-2018/3 (Sheldrick, 2018)'
_computing_structure_solution 'SHELXT 2018/2 (Sheldrick, 2018)'
_diffrn_ambient_temperature 297(2)
_diffrn_measured_fraction_theta_full 0.998
_diffrn_measured_fraction_theta_max 0.994
_diffrn_measurement_device_type 'Bruker APEX-II CCD'
_diffrn_measurement_method '\f and \w scans'
_diffrn_radiation_type MoK\a
_diffrn_radiation_wavelength 0.71073
_diffrn_reflns_av_R_equivalents 0.0339
_diffrn_reflns_av_unetI/netI 0.0166
_diffrn_reflns_Laue_measured_fraction_full 0.998
_diffrn_reflns_Laue_measured_fraction_max 0.994
_diffrn_reflns_limit_h_max 19
_diffrn_reflns_limit_h_min -19
_diffrn_reflns_limit_k_max 17
_diffrn_reflns_limit_k_min -16
_diffrn_reflns_limit_l_max 32
_diffrn_reflns_limit_l_min -32
_diffrn_reflns_number 71609
_diffrn_reflns_point_group_measured_fraction_full 0.998
_diffrn_reflns_point_group_measured_fraction_max 0.994
_diffrn_reflns_theta_full 25.242
_diffrn_reflns_theta_max 25.409
_diffrn_reflns_theta_min 2.063
_exptl_absorpt_coefficient_mu 0.562
_exptl_absorpt_correction_type none
_exptl_crystal_colour brown
_exptl_crystal_density_diffrn 1.401
_exptl_crystal_description block
_exptl_crystal_F_000 2600
_exptl_crystal_size_max 0.35
_exptl_crystal_size_mid 0.30
_exptl_crystal_size_min 0.25
_refine_diff_density_max 0.380
_refine_diff_density_min -0.256
_refine_diff_density_rms 0.048
_refine_ls_extinction_method none
_refine_ls_goodness_of_fit_ref 1.045
_refine_ls_hydrogen_treatment constr
_refine_ls_matrix_type full
_refine_ls_number_parameters 397
_refine_ls_number_reflns 5567
_refine_ls_number_restraints 0
_refine_ls_restrained_S_all 1.045
_refine_ls_R_factor_all 0.0532
_refine_ls_R_factor_gt 0.0404
_refine_ls_shift/su_max 0.001
_refine_ls_shift/su_mean 0.000
_refine_ls_structure_factor_coef Fsqd
_refine_ls_weighting_details 'w=1/[\s^2^(Fo^2^)+(0.0660P)^2^+5.6025P] where P=(Fo^2^+2Fc^2^)/3'
_refine_ls_weighting_scheme calc
_refine_ls_wR_factor_gt 0.1122
_refine_ls_wR_factor_ref 0.1258
_reflns_Friedel_coverage 0.000
_reflns_number_gt 4490
_reflns_number_total 5567
_reflns_threshold_expression 'I > 2\s(I)'
_cod_data_source_file d4ra04655b2.cif
_cod_data_source_block complex2
_cod_original_sg_symbol_H-M 'C 2/c'
_cod_database_code 7249243
_shelx_shelxl_version_number 2018/3
_shelx_space_group_comment
;
The symmetry employed for this shelxl refinement is uniquely defined
by the following loop, which should always be used as a source of
symmetry information in preference to the above space-group names.
They are only intended as comments.
;

loop_
_space_group_symop_operation_xyz
'x, y, z'
'-x, y, -z+1/2'
'x+1/2, y+1/2, z'
'-x+1/2, y+1/2, -z+1/2'
'-x, -y, -z'
'x, -y, z-1/2'
'-x+1/2, -y+1/2, -z'
'x+1/2, -y+1/2, z-1/2'

loop_
_atom_site_label
_atom_site_type_symbol
_atom_site_fract_x
_atom_site_fract_y
_atom_site_fract_z
_atom_site_U_iso_or_equiv
_atom_site_adp_type
_atom_site_occupancy
_atom_site_site_symmetry_order
_atom_site_calc_flag
_atom_site_refinement_flags_posn
_atom_site_refinement_flags_adp
_atom_site_refinement_flags_occupancy
_atom_site_disorder_assembly
_atom_site_disorder_group
Fe1 Fe 0.35211(2) 0.59021(3) 0.41079(2) 0.05294(14) Uani 1 1 d . . . . .
O7 O 0.23138(11) 0.59064(13) 0.43548(7) 0.0603(5) Uani 1 1 d . . . . .
O9 O 0.33525(12) 0.70635(13) 0.36902(7) 0.0642(5) Uani 1 1 d . . . . .
O4 O 0.47471(11) 0.61586(16) 0.42049(7) 0.0673(5) Uani 1 1 d . . . . .
O3 O 0.79399(12) 0.60257(16) 0.35357(7) 0.0730(6) Uani 1 1 d . . . . .
O6 O 0.14647(11) 0.61150(15) 0.49979(8) 0.0720(5) Uani 1 1 d . . . . .
O5 O 0.57410(11) 0.66406(18) 0.47417(7) 0.0781(6) Uani 1 1 d . . . . .
O2 O 0.62796(14) 0.80858(16) 0.35767(8) 0.0804(6) Uani 1 1 d . . . . .
N4 N 0.36039(11) 0.63232(14) 0.48389(7) 0.0490(5) Uani 1 1 d . . . . .
O10 O 0.36393(13) 0.45110(15) 0.41854(8) 0.0733(5) Uani 1 1 d . . . . .
N2 N 0.68144(12) 0.64842(18) 0.39683(7) 0.0633(6) Uani 1 1 d . . . . .
H2 H 0.661251 0.664751 0.425215 0.076 Uiso 1 1 calc R U . . .
N5 N 0.31988(12) 0.53840(14) 0.34192(7) 0.0522(5) Uani 1 1 d . . . . .
N1 N 0.63171(12) 0.64885(17) 0.35410(7) 0.0569(5) Uani 1 1 d . . . . .
N3 N 0.90849(13) 0.62028(16) 0.52339(9) 0.0615(6) Uani 1 1 d . . . . .
H3 H 0.939950 0.621758 0.549492 0.074 Uiso 1 1 calc R U . . .
O1 O 0.62914(16) 0.48945(17) 0.35674(10) 0.0994(8) Uani 1 1 d . . . . .
C9 C 0.81003(14) 0.61977(16) 0.44102(9) 0.0469(5) Uani 1 1 d . . . . .
C26 C 0.29191(14) 0.63600(16) 0.51152(9) 0.0485(5) Uani 1 1 d . . . . .
C8 C 0.76118(15) 0.62213(18) 0.39284(9) 0.0525(6) Uani 1 1 d . . . . .
C4 C 0.52583(13) 0.64835(17) 0.27161(8) 0.0486(5) Uani 1 1 d . . . . .
C27 C 0.21555(15) 0.61090(18) 0.48127(10) 0.0542(6) Uani 1 1 d . . . . .
C22 C 0.43556(14) 0.65073(18) 0.50265(9) 0.0528(6) Uani 1 1 d . . . . .
O8 O 0.29103(18) 0.76572(17) 0.29672(10) 0.1023(8) Uani 1 1 d . . . . .
C5 C 0.55070(14) 0.73573(18) 0.29229(8) 0.0506(6) Uani 1 1 d . . . . .
C7 C 0.60600(15) 0.7368(2) 0.33707(9) 0.0562(6) Uani 1 1 d . . . . .
C23 C 0.44563(16) 0.6750(2) 0.55215(10) 0.0611(7) Uani 1 1 d . . . . .
H23 H 0.498186 0.687780 0.565457 0.073 Uiso 1 1 calc R U . . .
C13 C 0.77468(15) 0.62747(18) 0.48802(9) 0.0518(5) Uani 1 1 d . . . . .
H13 H 0.717137 0.632233 0.491688 0.062 Uiso 1 1 calc R U . . .
C21 C 0.50134(16) 0.6432(2) 0.46340(10) 0.0624(7) Uani 1 1 d . . . . .
C19 C 0.31524(17) 0.4453(2) 0.33614(11) 0.0636(7) Uani 1 1 d . . . . .
C24 C 0.37500(17) 0.6796(2) 0.58123(10) 0.0636(7) Uani 1 1 d . . . . .
H24 H 0.379876 0.695896 0.614730 0.076 Uiso 1 1 calc R U . . .
C11 C 0.94392(16) 0.6105(2) 0.47891(11) 0.0655(7) Uani 1 1 d . . . . .
H11 H 1.001516 0.603731 0.476491 0.079 Uiso 1 1 calc R U . . .
C25 C 0.29708(17) 0.66025(18) 0.56129(9) 0.0578(6) Uani 1 1 d . . . . .
H25 H 0.249456 0.663510 0.580891 0.069 Uiso 1 1 calc R U . . .
O11 O 0.35094(19) 0.30936(17) 0.38354(13) 0.1186(10) Uani 1 1 d . . . . .
C2 C 0.54981(16) 0.56142(19) 0.29234(10) 0.0580(6) Uani 1 1 d . . . . .
C15 C 0.29471(17) 0.59891(19) 0.30715(10) 0.0592(6) Uani 1 1 d . . . . .
C6 C 0.52573(17) 0.8188(2) 0.27143(10) 0.0637(7) Uani 1 1 d . . . . .
H6 H 0.542659 0.875817 0.285502 0.076 Uiso 1 1 calc R U . . .
C12 C 0.82672(15) 0.6279(2) 0.52902(10) 0.0576(6) Uani 1 1 d . . . . .
H12 H 0.804373 0.633521 0.560831 0.069 Uiso 1 1 calc R U . . .
C10 C 0.89554(15) 0.6103(2) 0.43693(10) 0.0600(6) Uani 1 1 d . . . . .
H10 H 0.919934 0.603791 0.405712 0.072 Uiso 1 1 calc R U . . .
C14 C 0.30685(18) 0.6992(2) 0.32433(11) 0.0656(7) Uani 1 1 d . . . . .
C1 C 0.60540(17) 0.5605(2) 0.33704(11) 0.0666(7) Uani 1 1 d . . . . .
C18 C 0.2835(2) 0.4077(3) 0.29284(14) 0.0871(10) Uani 1 1 d . . . . .
H18 H 0.280200 0.342581 0.288362 0.105 Uiso 1 1 calc R U . . .
C20 C 0.3455(2) 0.3952(2) 0.38259(14) 0.0744(8) Uani 1 1 d . . . . .
C16 C 0.2619(2) 0.5656(3) 0.26264(11) 0.0844(10) Uani 1 1 d . . . . .
H16 H 0.243988 0.607054 0.237842 0.101 Uiso 1 1 calc R U . . .
C3 C 0.52509(19) 0.4782(2) 0.27145(13) 0.0768(9) Uani 1 1 d . . . . .
H3A H 0.541595 0.421175 0.285740 0.092 Uiso 1 1 calc R U . . .
C17 C 0.2566(3) 0.4690(3) 0.25620(14) 0.0985(12) Uani 1 1 d . . . . .
H17 H 0.234604 0.444868 0.226646 0.118 Uiso 1 1 calc R U . . .

loop_
_atom_site_aniso_label
_atom_site_aniso_U_11
_atom_site_aniso_U_22
_atom_site_aniso_U_33
_atom_site_aniso_U_23
_atom_site_aniso_U_13
_atom_site_aniso_U_12
Fe1 0.0498(2) 0.0623(2) 0.0467(2) 0.00230(15) 0.00009(15) 0.00066(15)
O7 0.0481(9) 0.0763(12) 0.0563(11) 0.0027(9) -0.0045(8) -0.0035(8)
O9 0.0821(13) 0.0546(10) 0.0558(11) 0.0014(8) 0.0004(9) 0.0006(9)
O4 0.0474(10) 0.1008(15) 0.0537(11) -0.0034(10) 0.0063(8) -0.0012(9)
O3 0.0627(11) 0.1053(16) 0.0510(11) -0.0108(10) -0.0036(9) 0.0125(10)
O6 0.0425(10) 0.0945(15) 0.0790(13) 0.0067(11) 0.0085(9) -0.0001(9)
O5 0.0419(10) 0.1259(18) 0.0664(12) 0.0040(12) 0.0009(8) -0.0066(10)
O2 0.0884(14) 0.0847(14) 0.0677(12) -0.0141(11) -0.0365(11) 0.0025(11)
N4 0.0426(10) 0.0541(11) 0.0503(11) 0.0049(9) 0.0005(8) 0.0011(8)
O10 0.0819(14) 0.0652(12) 0.0727(13) 0.0159(10) -0.0029(10) 0.0109(10)
N2 0.0456(11) 0.1047(18) 0.0394(11) 0.0036(11) -0.0117(9) 0.0072(11)
N5 0.0508(11) 0.0550(12) 0.0507(11) 0.0010(9) 0.0035(9) -0.0021(9)
N1 0.0466(11) 0.0815(15) 0.0424(11) 0.0090(10) -0.0125(8) -0.0011(10)
N3 0.0518(12) 0.0702(14) 0.0623(14) 0.0075(11) -0.0204(10) -0.0044(10)
O1 0.1053(17) 0.0819(15) 0.1103(18) 0.0385(14) -0.0525(14) -0.0085(13)
C9 0.0427(12) 0.0488(12) 0.0490(13) 0.0057(10) -0.0059(10) 0.0000(10)
C26 0.0467(12) 0.0467(13) 0.0521(13) 0.0074(10) 0.0055(10) 0.0051(10)
C8 0.0498(13) 0.0609(14) 0.0467(13) 0.0017(11) -0.0051(11) 0.0006(11)
C4 0.0391(11) 0.0606(15) 0.0459(12) 0.0033(11) -0.0066(9) -0.0008(10)
C27 0.0442(13) 0.0569(14) 0.0614(16) 0.0107(12) 0.0016(11) 0.0032(10)
C22 0.0433(12) 0.0629(15) 0.0522(14) 0.0094(11) -0.0028(10) 0.0025(10)
O8 0.139(2) 0.0765(15) 0.0911(16) 0.0329(13) -0.0150(15) 0.0074(14)
C5 0.0461(12) 0.0651(15) 0.0405(12) -0.0003(11) -0.0077(10) -0.0014(11)
C7 0.0481(13) 0.0776(18) 0.0428(13) -0.0007(12) -0.0095(10) -0.0013(12)
C23 0.0544(14) 0.0728(17) 0.0560(15) 0.0080(13) -0.0099(12) -0.0031(12)
C13 0.0426(12) 0.0617(14) 0.0510(13) 0.0024(11) -0.0073(10) -0.0003(11)
C21 0.0449(14) 0.0825(19) 0.0598(16) 0.0095(14) 0.0019(11) 0.0005(12)
C19 0.0605(16) 0.0562(15) 0.0742(18) -0.0074(13) 0.0085(13) -0.0066(12)
C24 0.0732(18) 0.0693(17) 0.0484(14) 0.0034(12) -0.0019(12) 0.0013(13)
C11 0.0423(13) 0.0774(18) 0.0769(19) 0.0110(15) -0.0093(13) -0.0012(12)
C25 0.0608(15) 0.0603(15) 0.0525(14) 0.0062(12) 0.0100(12) 0.0056(12)
O11 0.141(2) 0.0541(14) 0.161(3) 0.0142(15) -0.019(2) 0.0048(14)
C2 0.0513(14) 0.0618(15) 0.0608(15) 0.0092(12) -0.0156(12) -0.0043(11)
C15 0.0603(15) 0.0679(17) 0.0494(14) 0.0063(12) -0.0001(11) -0.0046(12)
C6 0.0732(17) 0.0589(16) 0.0589(15) -0.0047(12) -0.0239(13) -0.0019(13)
C12 0.0502(14) 0.0700(16) 0.0525(14) 0.0019(12) -0.0099(11) -0.0028(12)
C10 0.0447(13) 0.0761(18) 0.0593(15) 0.0089(13) -0.0008(11) 0.0030(12)
C14 0.0683(17) 0.0653(17) 0.0632(17) 0.0167(14) 0.0041(13) 0.0044(13)
C1 0.0566(15) 0.0773(19) 0.0657(17) 0.0216(15) -0.0155(13) -0.0048(13)
C18 0.095(3) 0.076(2) 0.091(2) -0.0210(19) 0.001(2) -0.0211(17)
C20 0.0666(18) 0.0562(18) 0.100(2) 0.0124(16) 0.0040(16) 0.0020(13)
C16 0.091(2) 0.112(3) 0.0502(17) 0.0070(17) -0.0065(15) -0.010(2)
C3 0.0734(18) 0.0607(17) 0.096(2) 0.0138(16) -0.0295(16) 0.0002(14)
C17 0.115(3) 0.108(3) 0.073(2) -0.020(2) -0.010(2) -0.030(2)

loop_
_atom_type_symbol
_atom_type_description
_atom_type_scat_dispersion_real
_atom_type_scat_dispersion_imag
_atom_type_scat_source
C C 0.0033 0.0016 'International Tables Vol C Tables 4.2.6.8 and 6.1.1.4'
H H 0.0000 0.0000 'International Tables Vol C Tables 4.2.6.8 and 6.1.1.4'
Fe Fe 0.3463 0.8444 'International Tables Vol C Tables 4.2.6.8 and 6.1.1.4'
N N 0.0061 0.0033 'International Tables Vol C Tables 4.2.6.8 and 6.1.1.4'
O O 0.0106 0.0060 'International Tables Vol C Tables 4.2.6.8 and 6.1.1.4'

loop_
_geom_angle_atom_site_label_1
_geom_angle_atom_site_label_2
_geom_angle_atom_site_label_3
_geom_angle
_geom_angle_site_symmetry_1
_geom_angle_site_symmetry_3
_geom_angle_publ_flag
O10 Fe1 O9 151.86(8) . . ?
O10 Fe1 O4 94.17(9) . . ?
O9 Fe1 O4 93.01(8) . . ?
O10 Fe1 O7 93.36(8) . . ?
O9 Fe1 O7 93.08(8) . . ?
O4 Fe1 O7 151.70(8) . . ?
O10 Fe1 N5 76.32(9) . . ?
O9 Fe1 N5 75.97(8) . . ?
O4 Fe1 N5 114.91(8) . . ?
O7 Fe1 N5 93.38(8) . . ?
O10 Fe1 N4 100.48(8) . . ?
O9 Fe1 N4 107.65(8) . . ?
O4 Fe1 N4 76.52(7) . . ?
O7 Fe1 N4 75.29(7) . . ?
N5 Fe1 N4 168.14(8) . . ?
C27 O7 Fe1 120.05(15) . . ?
C14 O9 Fe1 120.19(17) . . ?
C21 O4 Fe1 119.25(16) . . ?
C22 N4 C26 122.1(2) . . ?
C22 N4 Fe1 118.15(16) . . ?
C26 N4 Fe1 119.68(16) . . ?
C20 O10 Fe1 120.76(19) . . ?
C8 N2 N1 118.6(2) . . ?
C8 N2 H2 120.7 . . ?
N1 N2 H2 120.7 . . ?
C15 N5 C19 122.8(2) . . ?
C15 N5 Fe1 118.44(18) . . ?
C19 N5 Fe1 118.25(18) . . ?
C7 N1 N2 116.2(2) . . ?
C7 N1 C1 127.4(2) . . ?
N2 N1 C1 115.9(2) . . ?
C12 N3 C11 122.6(2) . . ?
C12 N3 H3 118.7 . . ?
C11 N3 H3 118.7 . . ?
C10 C9 C13 119.3(2) . . ?
C10 C9 C8 116.4(2) . . ?
C13 C9 C8 124.3(2) . . ?
N4 C26 C25 120.3(2) . . ?
N4 C26 C27 111.2(2) . . ?
C25 C26 C27 128.6(2) . . ?
O3 C8 N2 123.6(2) . . ?
O3 C8 C9 120.9(2) . . ?
N2 C8 C9 115.5(2) . . ?
C2 C4 C5 122.4(2) . . ?
C2 C4 C4 118.72(14) . 2_655 ?
C5 C4 C4 118.84(13) . 2_655 ?
O6 C27 O7 125.2(2) . . ?
O6 C27 C26 121.1(2) . . ?
O7 C27 C26 113.7(2) . . ?
N4 C22 C23 120.9(2) . . ?
N4 C22 C21 111.1(2) . . ?
C23 C22 C21 128.0(2) . . ?
C6 C5 C4 120.9(2) . . ?
C6 C5 C7 119.7(2) . . ?
C4 C5 C7 119.5(2) . . ?
O2 C7 N1 121.2(2) . . ?
O2 C7 C5 123.3(2) . . ?
N1 C7 C5 115.5(2) . . ?
C22 C23 C24 117.6(2) . . ?
C22 C23 H23 121.2 . . ?
C24 C23 H23 121.2 . . ?
C12 C13 C9 118.5(2) . . ?
C12 C13 H13 120.8 . . ?
C9 C13 H13 120.8 . . ?
O5 C21 O4 126.1(2) . . ?
O5 C21 C22 119.1(2) . . ?
O4 C21 C22 114.8(2) . . ?
N5 C19 C18 120.3(3) . . ?
N5 C19 C20 110.6(3) . . ?
C18 C19 C20 129.1(3) . . ?
C23 C24 C25 120.9(2) . . ?
C23 C24 H24 119.5 . . ?
C25 C24 H24 119.5 . . ?
N3 C11 C10 119.8(2) . . ?
N3 C11 H11 120.1 . . ?
C10 C11 H11 120.1 . . ?
C26 C25 C24 118.2(2) . . ?
C26 C25 H25 120.9 . . ?
C24 C25 H25 120.9 . . ?
C3 C2 C4 121.1(2) . . ?
C3 C2 C1 119.6(2) . . ?
C4 C2 C1 119.2(2) . . ?
N5 C15 C16 119.9(3) . . ?
N5 C15 C14 110.8(2) . . ?
C16 C15 C14 129.3(3) . . ?
C5 C6 C6 120.26(14) . 2_655 ?
C5 C6 H6 119.9 . . ?
C6 C6 H6 119.9 2_655 . ?
N3 C12 C13 120.2(2) . . ?
N3 C12 H12 119.9 . . ?
C13 C12 H12 119.9 . . ?
C11 C10 C9 119.6(3) . . ?
C11 C10 H10 120.2 . . ?
C9 C10 H10 120.2 . . ?
O8 C14 O9 125.2(3) . . ?
O8 C14 C15 121.0(3) . . ?
O9 C14 C15 113.9(2) . . ?
O1 C1 N1 120.9(3) . . ?
O1 C1 C2 123.4(3) . . ?
N1 C1 C2 115.7(2) . . ?
C19 C18 C17 118.1(3) . . ?
C19 C18 H18 120.9 . . ?
C17 C18 H18 120.9 . . ?
O11 C20 O10 125.7(3) . . ?
O11 C20 C19 120.5(3) . . ?
O10 C20 C19 113.7(3) . . ?
C17 C16 C15 117.9(3) . . ?
C17 C16 H16 121.1 . . ?
C15 C16 H16 121.1 . . ?
C2 C3 C3 120.14(16) . 2_655 ?
C2 C3 H3A 119.9 . . ?
C3 C3 H3A 119.9 2_655 . ?
C18 C17 C16 121.0(3) . . ?
C18 C17 H17 119.5 . . ?
C16 C17 H17 119.5 . . ?

loop_
_geom_bond_atom_site_label_1
_geom_bond_atom_site_label_2
_geom_bond_distance
_geom_bond_site_symmetry_2
_geom_bond_publ_flag
Fe1 O10 1.987(2) . ?
Fe1 O9 2.0051(18) . ?
Fe1 O4 2.0123(18) . ?
Fe1 O7 2.0477(18) . ?
Fe1 N5 2.049(2) . ?
Fe1 N4 2.051(2) . ?
O7 C27 1.287(3) . ?
O9 C14 1.283(3) . ?
O4 C21 1.284(3) . ?
O3 C8 1.211(3) . ?
O6 C27 1.216(3) . ?
O5 C21 1.235(3) . ?
O2 C7 1.206(3) . ?
N4 C22 1.328(3) . ?
N4 C26 1.328(3) . ?
O10 C20 1.279(4) . ?
N2 C8 1.335(3) . ?
N2 N1 1.391(3) . ?
N2 H2 0.8600 . ?
N5 C15 1.326(3) . ?
N5 C19 1.327(3) . ?
N1 C7 1.387(3) . ?
N1 C1 1.395(4) . ?
N3 C12 1.324(3) . ?
N3 C11 1.331(4) . ?
N3 H3 0.8600 . ?
O1 C1 1.196(3) . ?
C9 C10 1.381(3) . ?
C9 C13 1.389(3) . ?
C9 C8 1.506(3) . ?
C26 C25 1.380(3) . ?
C26 C27 1.506(3) . ?
C4 C2 1.402(3) . ?
C4 C5 1.411(3) . ?
C4 C4 1.420(4) 2_655 ?
C22 C23 1.379(4) . ?
C22 C21 1.497(4) . ?
O8 C14 1.222(3) . ?
C5 C6 1.360(4) . ?
C5 C7 1.487(3) . ?
C23 C24 1.379(4) . ?
C23 H23 0.9300 . ?
C13 C12 1.375(3) . ?
C13 H13 0.9300 . ?
C19 C18 1.372(4) . ?
C19 C20 1.510(4) . ?
C24 C25 1.382(4) . ?
C24 H24 0.9300 . ?
C11 C10 1.362(4) . ?
C11 H11 0.9300 . ?
C25 H25 0.9300 . ?
O11 C20 1.218(4) . ?
C2 C3 1.362(4) . ?
C2 C1 1.488(4) . ?
C15 C16 1.383(4) . ?
C15 C14 1.504(4) . ?
C6 C6 1.410(5) 2_655 ?
C6 H6 0.9300 . ?
C12 H12 0.9300 . ?
C10 H10 0.9300 . ?
C18 C17 1.377(5) . ?
C18 H18 0.9300 . ?
C16 C17 1.380(5) . ?
C16 H16 0.9300 . ?
C3 C3 1.399(6) 2_655 ?
C3 H3A 0.9300 . ?
C17 H17 0.9300 . ?

loop_
_geom_torsion_atom_site_label_1
_geom_torsion_atom_site_label_2
_geom_torsion_atom_site_label_3
_geom_torsion_atom_site_label_4
_geom_torsion
_geom_torsion_site_symmetry_1
_geom_torsion_site_symmetry_2
_geom_torsion_site_symmetry_3
_geom_torsion_site_symmetry_4
_geom_torsion_publ_flag
C8 N2 N1 C7 -111.9(3) . . . . ?
C8 N2 N1 C1 75.5(3) . . . . ?
C22 N4 C26 C25 0.5(4) . . . . ?
Fe1 N4 C26 C25 177.19(18) . . . . ?
C22 N4 C26 C27 -179.3(2) . . . . ?
Fe1 N4 C26 C27 -2.6(3) . . . . ?
N1 N2 C8 O3 3.5(4) . . . . ?
N1 N2 C8 C9 -177.7(2) . . . . ?
C10 C9 C8 O3 10.6(4) . . . . ?
C13 C9 C8 O3 -170.1(3) . . . . ?
C10 C9 C8 N2 -168.3(2) . . . . ?
C13 C9 C8 N2 11.0(4) . . . . ?
Fe1 O7 C27 O6 -178.6(2) . . . . ?
Fe1 O7 C27 C26 2.0(3) . . . . ?
N4 C26 C27 O6 -179.0(2) . . . . ?
C25 C26 C27 O6 1.2(4) . . . . ?
N4 C26 C27 O7 0.4(3) . . . . ?
C25 C26 C27 O7 -179.4(2) . . . . ?
C26 N4 C22 C23 -0.2(4) . . . . ?
Fe1 N4 C22 C23 -176.9(2) . . . . ?
C26 N4 C22 C21 -179.0(2) . . . . ?
Fe1 N4 C22 C21 4.3(3) . . . . ?
C2 C4 C5 C6 -179.5(3) . . . . ?
C4 C4 C5 C6 0.1(4) 2_655 . . . ?
C2 C4 C5 C7 1.4(4) . . . . ?
C4 C4 C5 C7 -179.0(3) 2_655 . . . ?
N2 N1 C7 O2 2.1(4) . . . . ?
C1 N1 C7 O2 173.6(3) . . . . ?
N2 N1 C7 C5 -178.2(2) . . . . ?
C1 N1 C7 C5 -6.6(4) . . . . ?
C6 C5 C7 O2 3.0(4) . . . . ?
C4 C5 C7 O2 -177.8(3) . . . . ?
C6 C5 C7 N1 -176.7(2) . . . . ?
C4 C5 C7 N1 2.4(3) . . . . ?
N4 C22 C23 C24 -0.2(4) . . . . ?
C21 C22 C23 C24 178.4(3) . . . . ?
C10 C9 C13 C12 1.7(4) . . . . ?
C8 C9 C13 C12 -177.5(2) . . . . ?
Fe1 O4 C21 O5 -177.7(2) . . . . ?
Fe1 O4 C21 C22 1.4(3) . . . . ?
N4 C22 C21 O5 175.5(3) . . . . ?
C23 C22 C21 O5 -3.2(4) . . . . ?
N4 C22 C21 O4 -3.6(3) . . . . ?
C23 C22 C21 O4 177.7(3) . . . . ?
C15 N5 C19 C18 0.1(4) . . . . ?
Fe1 N5 C19 C18 171.5(2) . . . . ?
C15 N5 C19 C20 -177.9(2) . . . . ?
Fe1 N5 C19 C20 -6.5(3) . . . . ?
C22 C23 C24 C25 0.2(4) . . . . ?
C12 N3 C11 C10 1.6(4) . . . . ?
N4 C26 C25 C24 -0.5(4) . . . . ?
C27 C26 C25 C24 179.3(2) . . . . ?
C23 C24 C25 C26 0.2(4) . . . . ?
C5 C4 C2 C3 -179.8(3) . . . . ?
C4 C4 C2 C3 0.7(4) 2_655 . . . ?
C5 C4 C2 C1 -1.7(4) . . . . ?
C4 C4 C2 C1 178.8(3) 2_655 . . . ?
C19 N5 C15 C16 0.1(4) . . . . ?
Fe1 N5 C15 C16 -171.3(2) . . . . ?
C19 N5 C15 C14 179.5(2) . . . . ?
Fe1 N5 C15 C14 8.1(3) . . . . ?
C4 C5 C6 C6 0.0(5) . . . 2_655 ?
C7 C5 C6 C6 179.1(3) . . . 2_655 ?
C11 N3 C12 C13 -1.1(4) . . . . ?
C9 C13 C12 N3 -0.6(4) . . . . ?
N3 C11 C10 C9 -0.4(4) . . . . ?
C13 C9 C10 C11 -1.3(4) . . . . ?
C8 C9 C10 C11 178.0(2) . . . . ?
Fe1 O9 C14 O8 176.7(2) . . . . ?
Fe1 O9 C14 C15 -4.0(3) . . . . ?
N5 C15 C14 O8 176.6(3) . . . . ?
C16 C15 C14 O8 -4.0(5) . . . . ?
N5 C15 C14 O9 -2.7(3) . . . . ?
C16 C15 C14 O9 176.6(3) . . . . ?
C7 N1 C1 O1 -176.0(3) . . . . ?
N2 N1 C1 O1 -4.4(4) . . . . ?
C7 N1 C1 C2 6.4(4) . . . . ?
N2 N1 C1 C2 178.0(2) . . . . ?
C3 C2 C1 O1 -1.4(5) . . . . ?
C4 C2 C1 O1 -179.5(3) . . . . ?
C3 C2 C1 N1 176.2(3) . . . . ?
C4 C2 C1 N1 -1.9(4) . . . . ?
N5 C19 C18 C17 -0.3(5) . . . . ?
C20 C19 C18 C17 177.3(3) . . . . ?
Fe1 O10 C20 O11 179.6(3) . . . . ?
Fe1 O10 C20 C19 0.0(3) . . . . ?
N5 C19 C20 O11 -175.4(3) . . . . ?
C18 C19 C20 O11 6.8(5) . . . . ?
N5 C19 C20 O10 4.2(4) . . . . ?
C18 C19 C20 O10 -173.5(3) . . . . ?
N5 C15 C16 C17 0.0(5) . . . . ?
C14 C15 C16 C17 -179.3(3) . . . . ?
C4 C2 C3 C3 0.0(6) . . . 2_655 ?
C1 C2 C3 C3 -178.1(4) . . . 2_655 ?
C19 C18 C17 C16 0.4(6) . . . . ?
C15 C16 C17 C18 -0.3(6) . . . . ?
